data_1542560
loop_
_publ_author_name
'Chiou, Tzung-Wen'
'Tseng, Yen-Ming'
'Lu, Tsai-Te'
'Weng, Tsu-Chien'
'Sokaras, Dimosthenes'
'Ho, Wei-Chieh'
'Kuo, Ting-Shen'
'Jang, Ling-Yun'
'Lee, Jyh-Fu'
'Liaw, Wen-Feng'

_publ_section_title
;
 [NiIII(OMe)]-mediated reductive activation of CO2affording a Ni(\k1-OCO)
 complex
;
_journal_issue 6
_journal_name_full 'Chem. Sci.'
_journal_page_first 3640
_journal_paper_doi 10.1039/C5SC04652A
_journal_volume 7
_journal_year 2016
_chemical_formula_moiety 'C67 H78 N3 Ni O P3 S3 Si3'
_chemical_formula_sum 'C67 H78 N3 Ni O P3 S3 Si3'
_chemical_formula_weight 1273.39
_chemical_name_systematic
;
 ?
;
_space_group_IT_number 14
_symmetry_cell_setting monoclinic
_symmetry_space_group_name_Hall '-P 2yn'
_symmetry_space_group_name_H-M 'P 1 21/n 1'
_atom_sites_solution_hydrogens geom
_atom_sites_solution_primary direct
_atom_sites_solution_secondary difmap
_audit_block_doi 10.5517/cc1k5h07
_audit_creation_method SHELXL-97
_audit_update_record
;
2015-11-05 deposited with the CCDC.
2016-02-16 downloaded from the CCDC.
;
_cell_angle_alpha 90.00
_cell_angle_beta 97.069(2)
_cell_angle_gamma 90.00
_cell_formula_units_Z 4
_cell_length_a 14.3160(4)
_cell_length_b 26.0756(6)
_cell_length_c 18.0992(4)
_cell_measurement_reflns_used 0
_cell_measurement_temperature 200(2)
_cell_measurement_theta_max 0
_cell_measurement_theta_min 0
_cell_volume 6705.0(3)
_computing_molecular_graphics 'Ortep-3 for Windows (Farrugia, 1997)'
_computing_publication_material 'WinGX publication routines (Farrugia, 1999)'
_computing_structure_refinement 'SHELXL-97 (Sheldrick, 1997)'
_computing_structure_solution 'SHELXS-86 (Sheldrick, 1986)'
_diffrn_ambient_temperature 200(2)
_diffrn_measured_fraction_theta_full 0.984
_diffrn_measured_fraction_theta_max 0.984
_diffrn_measurement_device_type 'CCD area detector'
_diffrn_radiation_monochromator graphite
_diffrn_radiation_source 'fine-focus sealed tube'
_diffrn_radiation_type MoK\a
_diffrn_radiation_wavelength 0.71073
_diffrn_reflns_av_R_equivalents 0.0348
_diffrn_reflns_av_sigmaI/netI 0.0420
_diffrn_reflns_limit_h_max 15
_diffrn_reflns_limit_h_min -17
_diffrn_reflns_limit_k_max 30
_diffrn_reflns_limit_k_min -31
_diffrn_reflns_limit_l_max 21
_diffrn_reflns_limit_l_min -21
_diffrn_reflns_number 38140
_diffrn_reflns_theta_full 25.07
_diffrn_reflns_theta_max 25.07
_diffrn_reflns_theta_min 1.56
_exptl_absorpt_coefficient_mu 0.551
_exptl_absorpt_correction_T_max 0.8884
_exptl_absorpt_correction_T_min 0.8348
_exptl_absorpt_correction_type multi-scan
_exptl_crystal_colour brown(dark)
_exptl_crystal_density_diffrn 1.261
_exptl_crystal_density_method 'not measured'
_exptl_crystal_description prism
_exptl_crystal_F_000 2688
_exptl_crystal_size_max 0.34
_exptl_crystal_size_mid 0.28
_exptl_crystal_size_min 0.22
_refine_diff_density_max 0.393
_refine_diff_density_min -0.432
_refine_diff_density_rms 0.093
_refine_ls_extinction_method none
_refine_ls_goodness_of_fit_ref 0.923
_refine_ls_hydrogen_treatment constr
_refine_ls_matrix_type full
_refine_ls_number_parameters 730
_refine_ls_number_reflns 11712
_refine_ls_number_restraints 0
_refine_ls_restrained_S_all 0.923
_refine_ls_R_factor_all 0.0547
_refine_ls_R_factor_gt 0.0398
_refine_ls_shift/su_max 0.038
_refine_ls_shift/su_mean 0.001
_refine_ls_structure_factor_coef Fsqd
_refine_ls_weighting_details 'calc w=1/[\s^2^(Fo^2^)+(0.0860P)^2^+1.5042P] where P=(Fo^2^+2Fc^2^)/3'
_refine_ls_weighting_scheme calc
_refine_ls_wR_factor_gt 0.1124
_refine_ls_wR_factor_ref 0.1229
_reflns_number_gt 9139
_reflns_number_total 11712
_reflns_threshold_expression >2sigma(I)
_cod_data_source_file c5sc04652a2.cif
_cod_data_source_block a11745
_cod_depositor_comments 'Adding full bibliography for 1542558--1542560.cif.'
_cod_original_sg_symbol_H-M 'P 21/n'
_cod_database_code 1542560

loop_
_symmetry_equiv_pos_as_xyz
'x, y, z'
'-x+1/2, y+1/2, -z+1/2'
'-x, -y, -z'
'x-1/2, -y-1/2, z-1/2'

loop_
_atom_site_label
_atom_site_type_symbol
_atom_site_fract_x
_atom_site_fract_y
_atom_site_fract_z
_atom_site_U_iso_or_equiv
_atom_site_adp_type
_atom_site_occupancy
_atom_site_symmetry_multiplicity
_atom_site_calc_flag
_atom_site_refinement_flags
C1 C 1.02473(16) 0.19242(10) 0.14236(13) 0.0263(5) Uani 1 1 d .
C2 C 1.03710(16) 0.18899(9) 0.06624(13) 0.0258(5) Uani 1 1 d .
C3 C 1.11949(16) 0.20991(10) 0.04156(14) 0.0286(5) Uani 1 1 d .
C4 C 1.1370(2) 0.14450(13) -0.10034(19) 0.0541(9) Uani 1 1 d .
H4A H 1.1838 0.1232 -0.0704 0.081 Uiso 1 1 calc R
H4B H 1.1523 0.1464 -0.1516 0.081 Uiso 1 1 calc R
H4C H 1.0744 0.1293 -0.1002 0.081 Uiso 1 1 calc R
C5 C 1.2576(2) 0.23834(16) -0.0665(2) 0.0665(11) Uani 1 1 d .
H5A H 1.3056 0.2174 -0.0373 0.100 Uiso 1 1 calc R
H5B H 1.2602 0.2734 -0.0469 0.100 Uiso 1 1 calc R
H5C H 1.2695 0.2388 -0.1187 0.100 Uiso 1 1 calc R
C6 C 1.0490(3) 0.25158(15) -0.1156(2) 0.0685(10) Uani 1 1 d .
H6A H 1.0504 0.2860 -0.0939 0.103 Uiso 1 1 calc R
H6B H 0.9862 0.2367 -0.1151 0.103 Uiso 1 1 calc R
H6C H 1.0636 0.2537 -0.1670 0.103 Uiso 1 1 calc R
C7 C 1.18643(17) 0.23136(10) 0.09531(15) 0.0337(6) Uani 1 1 d .
H7 H 1.2426 0.2449 0.0799 0.040 Uiso 1 1 calc R
C8 C 1.17476(17) 0.23382(10) 0.16992(15) 0.0346(6) Uani 1 1 d .
H8 H 1.2223 0.2485 0.2048 0.041 Uiso 1 1 calc R
C9 C 1.09361(17) 0.21472(10) 0.19323(15) 0.0324(6) Uani 1 1 d .
H9 H 1.0846 0.2168 0.2443 0.039 Uiso 1 1 calc R
C10 C 0.93858(16) 0.13374(10) 0.25404(14) 0.0287(6) Uani 1 1 d .
C11 C 0.94003(15) 0.07996(10) 0.24702(13) 0.0250(5) Uani 1 1 d .
C12 C 0.95748(16) 0.04858(10) 0.31057(14) 0.0307(6) Uani 1 1 d .
C13 C 1.0369(2) -0.05551(13) 0.26112(19) 0.0560(9) Uani 1 1 d .
H13A H 1.0992 -0.0448 0.2846 0.084 Uiso 1 1 calc R
H13B H 1.0295 -0.0458 0.2084 0.084 Uiso 1 1 calc R
H13C H 1.0309 -0.0928 0.2654 0.084 Uiso 1 1 calc R
C14 C 0.8234(2) -0.04207(12) 0.2662(2) 0.0528(8) Uani 1 1 d .
H14A H 0.7766 -0.0246 0.2925 0.079 Uiso 1 1 calc R
H14B H 0.8157 -0.0793 0.2703 0.079 Uiso 1 1 calc R
H14C H 0.8144 -0.0321 0.2136 0.079 Uiso 1 1 calc R
C15 C 0.9562(2) -0.04731(13) 0.40682(17) 0.0540(8) Uani 1 1 d .
H15A H 0.9084 -0.0311 0.4334 0.081 Uiso 1 1 calc R
H15B H 1.0190 -0.0387 0.4317 0.081 Uiso 1 1 calc R
H15C H 0.9477 -0.0846 0.4068 0.081 Uiso 1 1 calc R
C16 C 0.97717(18) 0.07337(12) 0.37904(15) 0.0368(6) Uani 1 1 d .
H16 H 0.9926 0.0532 0.4225 0.044 Uiso 1 1 calc R
C17 C 0.9751(2) 0.12630(12) 0.38611(15) 0.0430(7) Uani 1 1 d .
H17 H 0.9879 0.1416 0.4339 0.052 Uiso 1 1 calc R
C18 C 0.95445(19) 0.15673(11) 0.32423(15) 0.0383(7) Uani 1 1 d .
H18 H 0.9510 0.1929 0.3291 0.046 Uiso 1 1 calc R
C19 C 0.83618(17) 0.21975(10) 0.18068(14) 0.0294(6) Uani 1 1 d .
C20 C 0.74383(17) 0.21484(9) 0.14474(14) 0.0280(5) Uani 1 1 d .
C21 C 0.67519(18) 0.25201(10) 0.15899(15) 0.0330(6) Uani 1 1 d .
C22 C 0.5361(2) 0.25243(15) 0.01592(19) 0.0628(10) Uani 1 1 d .
H22A H 0.5652 0.2845 0.0021 0.094 Uiso 1 1 calc R
H22B H 0.4692 0.2524 -0.0040 0.094 Uiso 1 1 calc R
H22C H 0.5676 0.2233 -0.0047 0.094 Uiso 1 1 calc R
C23 C 0.4937(2) 0.18684(12) 0.1481(2) 0.0550(9) Uani 1 1 d .
H23A H 0.5008 0.1848 0.2026 0.083 Uiso 1 1 calc R
H23B H 0.5249 0.1574 0.1281 0.083 Uiso 1 1 calc R
H23C H 0.4266 0.1865 0.1289 0.083 Uiso 1 1 calc R
C24 C 0.4808(2) 0.30134(14) 0.1561(2) 0.0667(10) Uani 1 1 d .
H24A H 0.5075 0.3340 0.1421 0.100 Uiso 1 1 calc R
H24B H 0.4856 0.2990 0.2105 0.100 Uiso 1 1 calc R
H24C H 0.4145 0.2994 0.1350 0.100 Uiso 1 1 calc R
C25 C 0.7049(2) 0.29291(11) 0.20471(16) 0.0392(7) Uani 1 1 d .
H25 H 0.6599 0.3180 0.2145 0.047 Uiso 1 1 calc R
C26 C 0.7973(2) 0.29893(11) 0.23697(17) 0.0430(7) Uani 1 1 d .
H26 H 0.8152 0.3281 0.2669 0.052 Uiso 1 1 calc R
C27 C 0.86256(19) 0.26215(11) 0.22505(15) 0.0367(6) Uani 1 1 d .
H27 H 0.9259 0.2657 0.2472 0.044 Uiso 1 1 calc R
C28 C 0.51205(16) 0.88070(10) 0.37324(13) 0.0272(5) Uani 1 1 d .
C29 C 0.59696(17) 0.90669(11) 0.38034(15) 0.0349(6) Uani 1 1 d .
H29 H 0.6000 0.9405 0.3610 0.042 Uiso 1 1 calc R
C30 C 0.67767(19) 0.88352(12) 0.41560(17) 0.0439(7) Uani 1 1 d .
H30 H 0.7362 0.9011 0.4196 0.053 Uiso 1 1 calc R
C31 C 0.67289(19) 0.83480(12) 0.44487(16) 0.0431(7) Uani 1 1 d .
H31 H 0.7282 0.8191 0.4691 0.052 Uiso 1 1 calc R
C32 C 0.58855(19) 0.80878(11) 0.43916(15) 0.0385(6) Uani 1 1 d .
H32 H 0.5857 0.7754 0.4599 0.046 Uiso 1 1 calc R
C33 C 0.50775(18) 0.83142(10) 0.40297(15) 0.0333(6) Uani 1 1 d .
H33 H 0.4496 0.8134 0.3984 0.040 Uiso 1 1 calc R
C34 C 0.32623(17) 0.91926(10) 0.39410(14) 0.0312(6) Uani 1 1 d .
C35 C 0.27442(19) 0.87830(12) 0.41689(16) 0.0406(7) Uani 1 1 d .
H35 H 0.2804 0.8453 0.3958 0.049 Uiso 1 1 calc R
C36 C 0.2147(2) 0.88553(13) 0.46985(18) 0.0513(8) Uani 1 1 d .
H36 H 0.1785 0.8577 0.4846 0.062 Uiso 1 1 calc R
C37 C 0.2074(2) 0.93273(15) 0.50139(19) 0.0573(9) Uani 1 1 d .
H37 H 0.1666 0.9374 0.5385 0.069 Uiso 1 1 calc R
C38 C 0.2585(3) 0.97361(14) 0.4799(2) 0.0638(10) Uani 1 1 d .
H38 H 0.2534 1.0063 0.5022 0.077 Uiso 1 1 calc R
C39 C 0.3176(2) 0.96672(12) 0.42546(18) 0.0476(8) Uani 1 1 d .
H39 H 0.3523 0.9949 0.4098 0.057 Uiso 1 1 calc R
C40 C 0.35546(17) 0.86990(10) 0.25420(14) 0.0294(6) Uani 1 1 d .
C41 C 0.41206(19) 0.84021(10) 0.21471(15) 0.0357(6) Uani 1 1 d .
H41 H 0.4777 0.8380 0.2306 0.043 Uiso 1 1 calc R
C42 C 0.3735(2) 0.81363(12) 0.15210(16) 0.0511(8) Uani 1 1 d .
H42 H 0.4126 0.7928 0.1257 0.061 Uiso 1 1 calc R
C43 C 0.2784(3) 0.81737(14) 0.12794(17) 0.0560(9) Uani 1 1 d .
H43 H 0.2524 0.7999 0.0841 0.067 Uiso 1 1 calc R
C44 C 0.2215(2) 0.84631(14) 0.16730(18) 0.0560(9) Uani 1 1 d .
H44 H 0.1558 0.8481 0.1514 0.067 Uiso 1 1 calc R
C45 C 0.25951(19) 0.87277(12) 0.22998(17) 0.0444(7) Uani 1 1 d .
H45 H 0.2199 0.8930 0.2567 0.053 Uiso 1 1 calc R
C46 C 0.49541(17) 0.95813(10) 0.15669(14) 0.0303(6) Uani 1 1 d .
C47 C 0.58218(19) 0.93325(12) 0.16944(16) 0.0434(7) Uani 1 1 d .
H47 H 0.6215 0.9384 0.2151 0.052 Uiso 1 1 calc R
C48 C 0.6110(2) 0.90130(14) 0.11611(17) 0.0548(9) Uani 1 1 d .
H48 H 0.6707 0.8850 0.1246 0.066 Uiso 1 1 calc R
C49 C 0.5535(2) 0.89283(13) 0.05044(18) 0.0533(8) Uani 1 1 d .
H49 H 0.5731 0.8701 0.0143 0.064 Uiso 1 1 calc R
C50 C 0.4679(2) 0.91699(13) 0.03694(17) 0.0504(8) Uani 1 1 d .
H50 H 0.4287 0.9112 -0.0086 0.061 Uiso 1 1 calc R
C51 C 0.43863(19) 0.94984(12) 0.08970(16) 0.0412(7) Uani 1 1 d .
H51 H 0.3796 0.9668 0.0801 0.049 Uiso 1 1 calc R
C52 C 0.35343(16) 1.03150(10) 0.18758(15) 0.0296(6) Uani 1 1 d .
C53 C 0.26620(19) 1.02046(13) 0.2083(2) 0.0572(9) Uani 1 1 d .
H53 H 0.2600 0.9952 0.2452 0.069 Uiso 1 1 calc R
C54 C 0.1875(2) 1.04638(14) 0.1749(2) 0.0662(11) Uani 1 1 d .
H54 H 0.1274 1.0383 0.1889 0.079 Uiso 1 1 calc R
C55 C 0.19488(19) 1.08334(12) 0.12243(19) 0.0494(8) Uani 1 1 d .
H55 H 0.1405 1.1008 0.0999 0.059 Uiso 1 1 calc R
C56 C 0.2821(2) 1.09480(12) 0.10275(19) 0.0492(8) Uani 1 1 d .
H56 H 0.2882 1.1207 0.0668 0.059 Uiso 1 1 calc R
C57 C 0.36096(19) 1.06904(11) 0.13476(17) 0.0431(7) Uani 1 1 d .
H57 H 0.4209 1.0771 0.1204 0.052 Uiso 1 1 calc R
C58 C 0.54762(16) 1.04160(10) 0.25968(15) 0.0318(6) Uani 1 1 d .
C59 C 0.61441(18) 1.05747(12) 0.21501(17) 0.0416(7) Uani 1 1 d .
H59 H 0.6122 1.0448 0.1656 0.050 Uiso 1 1 calc R
C60 C 0.6843(2) 1.09177(13) 0.2424(2) 0.0529(9) Uani 1 1 d .
H60 H 0.7306 1.1021 0.2121 0.063 Uiso 1 1 calc R
C61 C 0.6866(2) 1.11066(14) 0.3130(2) 0.0636(10) Uani 1 1 d .
H61 H 0.7348 1.1340 0.3316 0.076 Uiso 1 1 calc R
C62 C 0.6195(2) 1.09602(15) 0.3577(2) 0.0629(10) Uani 1 1 d .
H62 H 0.6206 1.1101 0.4062 0.075 Uiso 1 1 calc R
C63 C 0.5507(2) 1.06093(13) 0.33161(18) 0.0479(8) Uani 1 1 d .
H63 H 0.5056 1.0501 0.3627 0.057 Uiso 1 1 calc R
C64 C 0.6345(5) 0.8590(2) 0.6521(5) 0.171(4) Uani 1 1 d .
H64A H 0.5767 0.8493 0.6194 0.205 Uiso 1 1 calc R
H64B H 0.6175 0.8643 0.7029 0.205 Uiso 1 1 calc R
C65 C 0.6982(4) 0.8204(3) 0.6534(4) 0.147(3) Uani 1 1 d .
H65A H 0.6823 0.7970 0.6106 0.177 Uiso 1 1 calc R
H65B H 0.7003 0.8004 0.7001 0.177 Uiso 1 1 calc R
C66 C 0.7873(4) 0.8456(4) 0.6487(5) 0.219(5) Uani 1 1 d .
H66A H 0.8261 0.8455 0.6980 0.263 Uiso 1 1 calc R
H66B H 0.8225 0.8276 0.6127 0.263 Uiso 1 1 calc R
C67 C 0.7659(4) 0.8997(3) 0.6236(3) 0.136(2) Uani 1 1 d .
H67A H 0.8023 0.9244 0.6574 0.163 Uiso 1 1 calc R
H67B H 0.7819 0.9050 0.5725 0.163 Uiso 1 1 calc R
N1 N 0.80160(15) 0.06876(9) 0.00514(12) 0.0360(5) Uani 1 1 d .
H1A H 0.7643 0.0866 -0.0311 0.043 Uiso 1 1 calc R
H1B H 0.8511 0.0554 -0.0166 0.043 Uiso 1 1 calc R
N2 N 0.74726(17) 0.02673(10) 0.02876(16) 0.0518(7) Uani 1 1 d .
H2A H 0.7383 0.0239 0.0758 0.062 Uiso 1 1 calc R
H2B H 0.7230 0.0039 -0.0039 0.062 Uiso 1 1 calc R
N3 N 0.43206(15) 0.96633(8) 0.29935(12) 0.0333(5) Uani 1 1 d .
Si1 Si 1.13798(5) 0.21033(3) -0.05997(4) 0.0393(2) Uani 1 1 d .
Si2 Si 0.94405(5) -0.02343(3) 0.30853(4) 0.03455(18) Uani 1 1 d .
Si3 Si 0.54779(5) 0.24688(3) 0.11932(5) 0.0393(2) Uani 1 1 d .
P1 P 0.91387(4) 0.16712(3) 0.16573(3) 0.02591(15) Uani 1 1 d .
P2 P 0.40810(4) 0.91127(3) 0.32719(4) 0.02598(15) Uani 1 1 d .
P3 P 0.45574(4) 0.99684(3) 0.22890(4) 0.02699(16) Uani 1 1 d .
S1 S 0.95055(4) 0.15930(3) 0.00391(4) 0.03506(17) Uani 1 1 d .
S2 S 0.91734(4) 0.05386(3) 0.15681(3) 0.03074(16) Uani 1 1 d .
S3 S 0.71644(4) 0.16354(3) 0.08303(4) 0.03164(16) Uani 1 1 d .
Ni1 Ni 0.85310(2) 0.118023(12) 0.082952(17) 0.02720(10) Uani 1 1 d .
O1 O 0.6707(3) 0.90628(17) 0.6256(3) 0.1438(16) Uani 1 1 d .

loop_
_atom_site_aniso_label
_atom_site_aniso_U_11
_atom_site_aniso_U_22
_atom_site_aniso_U_33
_atom_site_aniso_U_23
_atom_site_aniso_U_13
_atom_site_aniso_U_12
C1 0.0250(12) 0.0276(14) 0.0267(13) 0.0010(11) 0.0049(9) -0.0008(10)
C2 0.0273(12) 0.0226(13) 0.0278(13) 0.0002(11) 0.0041(10) 0.0027(10)
C3 0.0271(12) 0.0242(13) 0.0356(14) 0.0020(12) 0.0086(10) 0.0028(10)
C4 0.0538(19) 0.060(2) 0.0534(19) -0.0147(18) 0.0253(15) 0.0000(16)
C5 0.063(2) 0.083(3) 0.060(2) -0.020(2) 0.0348(18) -0.0263(19)
C6 0.086(3) 0.068(3) 0.051(2) 0.019(2) 0.0101(18) 0.009(2)
C7 0.0248(12) 0.0314(15) 0.0450(16) 0.0019(13) 0.0049(11) -0.0015(11)
C8 0.0290(13) 0.0339(15) 0.0383(15) 0.0003(13) -0.0055(11) -0.0056(11)
C9 0.0338(14) 0.0339(15) 0.0295(13) -0.0007(13) 0.0033(11) -0.0043(11)
C10 0.0262(12) 0.0320(14) 0.0286(13) -0.0021(12) 0.0058(10) -0.0077(11)
C11 0.0173(11) 0.0333(14) 0.0247(12) -0.0011(11) 0.0041(9) -0.0023(10)
C12 0.0215(12) 0.0389(16) 0.0315(14) 0.0025(13) 0.0022(10) -0.0013(10)
C13 0.062(2) 0.0458(19) 0.065(2) 0.0117(18) 0.0292(17) 0.0158(16)
C14 0.0438(17) 0.0412(18) 0.071(2) 0.0094(17) -0.0016(15) -0.0106(14)
C15 0.065(2) 0.050(2) 0.0483(19) 0.0168(17) 0.0109(16) 0.0074(16)
C16 0.0370(14) 0.0452(18) 0.0283(14) 0.0050(14) 0.0045(11) -0.0068(12)
C17 0.0539(17) 0.0501(19) 0.0250(14) -0.0096(14) 0.0054(12) -0.0165(14)
C18 0.0472(16) 0.0375(16) 0.0312(15) -0.0068(14) 0.0094(12) -0.0145(13)
C19 0.0338(13) 0.0262(14) 0.0298(13) -0.0040(12) 0.0104(11) -0.0052(11)
C20 0.0324(13) 0.0235(13) 0.0296(13) -0.0008(12) 0.0095(10) -0.0029(10)
C21 0.0379(14) 0.0265(14) 0.0369(15) 0.0000(13) 0.0134(11) 0.0019(11)
C22 0.061(2) 0.069(2) 0.056(2) 0.011(2) -0.0010(16) 0.0187(18)
C23 0.0397(16) 0.0438(19) 0.083(2) 0.0013(19) 0.0146(16) -0.0021(14)
C24 0.054(2) 0.051(2) 0.097(3) -0.007(2) 0.0133(19) 0.0185(17)
C25 0.0445(16) 0.0283(15) 0.0474(17) -0.0070(14) 0.0159(13) 0.0006(12)
C26 0.0560(18) 0.0283(15) 0.0464(17) -0.0120(14) 0.0132(14) -0.0099(13)
C27 0.0383(14) 0.0349(16) 0.0379(15) -0.0059(14) 0.0083(12) -0.0103(12)
C28 0.0260(12) 0.0312(14) 0.0242(12) -0.0026(11) 0.0026(10) 0.0007(10)
C29 0.0320(13) 0.0326(15) 0.0396(15) 0.0020(13) 0.0027(11) -0.0027(11)
C30 0.0298(14) 0.052(2) 0.0480(18) -0.0005(16) -0.0012(12) -0.0045(13)
C31 0.0348(15) 0.053(2) 0.0386(16) -0.0003(15) -0.0069(12) 0.0112(13)
C32 0.0452(16) 0.0338(16) 0.0346(15) 0.0033(14) -0.0020(12) 0.0056(13)
C33 0.0319(13) 0.0326(15) 0.0344(14) 0.0020(13) 0.0000(11) -0.0018(11)
C34 0.0272(12) 0.0344(15) 0.0329(14) 0.0033(13) 0.0072(10) 0.0009(11)
C35 0.0366(15) 0.0404(17) 0.0468(17) 0.0037(15) 0.0127(13) -0.0029(12)
C36 0.0421(17) 0.059(2) 0.057(2) 0.0110(18) 0.0221(15) -0.0042(15)
C37 0.0518(19) 0.074(2) 0.052(2) 0.0026(19) 0.0290(16) 0.0089(18)
C38 0.078(2) 0.051(2) 0.070(2) -0.008(2) 0.040(2) 0.0096(18)
C39 0.0528(18) 0.0389(17) 0.0559(19) -0.0008(16) 0.0254(15) 0.0019(14)
C40 0.0357(13) 0.0249(13) 0.0269(13) 0.0047(12) 0.0011(10) 0.0026(11)
C41 0.0400(15) 0.0340(15) 0.0332(14) 0.0023(13) 0.0052(12) 0.0023(12)
C42 0.080(2) 0.0410(18) 0.0336(16) -0.0051(15) 0.0110(15) 0.0010(17)
C43 0.081(2) 0.052(2) 0.0309(16) -0.0022(16) -0.0117(16) -0.0134(18)
C44 0.0482(18) 0.064(2) 0.0504(19) 0.0020(19) -0.0159(15) -0.0057(16)
C45 0.0336(15) 0.0502(19) 0.0476(17) -0.0035(16) -0.0026(12) 0.0015(13)
C46 0.0253(12) 0.0322(15) 0.0342(14) 0.0077(12) 0.0065(10) 0.0030(10)
C47 0.0354(15) 0.058(2) 0.0372(16) 0.0079(15) 0.0056(12) 0.0162(14)
C48 0.0497(18) 0.071(2) 0.0466(18) 0.0100(18) 0.0186(15) 0.0317(17)
C49 0.065(2) 0.054(2) 0.0450(18) -0.0035(17) 0.0232(16) 0.0130(17)
C50 0.0499(18) 0.063(2) 0.0382(16) -0.0104(17) 0.0035(13) 0.0017(16)
C51 0.0292(14) 0.0496(19) 0.0437(16) -0.0006(15) 0.0002(12) 0.0044(12)
C52 0.0224(12) 0.0261(14) 0.0392(15) 0.0014(12) -0.0003(10) 0.0021(10)
C53 0.0285(15) 0.055(2) 0.089(3) 0.036(2) 0.0108(15) 0.0038(14)
C54 0.0233(15) 0.067(2) 0.108(3) 0.028(2) 0.0090(16) 0.0085(14)
C55 0.0318(15) 0.0394(18) 0.074(2) 0.0048(17) -0.0058(14) 0.0108(13)
C56 0.0434(17) 0.0398(17) 0.063(2) 0.0196(17) 0.0002(14) 0.0081(14)
C57 0.0289(14) 0.0385(16) 0.062(2) 0.0164(16) 0.0055(13) 0.0009(12)
C58 0.0223(12) 0.0315(14) 0.0402(15) 0.0074(13) -0.0021(10) 0.0008(10)
C59 0.0283(14) 0.0487(18) 0.0468(17) 0.0139(15) 0.0009(12) -0.0053(12)
C60 0.0344(16) 0.058(2) 0.064(2) 0.0259(19) -0.0012(14) -0.0108(14)
C61 0.0419(18) 0.057(2) 0.087(3) 0.008(2) -0.0110(17) -0.0214(16)
C62 0.051(2) 0.070(2) 0.065(2) -0.016(2) -0.0007(17) -0.0158(18)
C63 0.0387(16) 0.0525(19) 0.0532(19) -0.0046(17) 0.0083(13) -0.0109(14)
C64 0.136(6) 0.098(5) 0.300(11) -0.054(6) 0.115(7) -0.031(4)
C65 0.100(4) 0.187(7) 0.150(6) 0.087(6) -0.003(4) 0.033(5)
C66 0.057(3) 0.365(13) 0.233(9) 0.222(9) 0.012(4) 0.050(5)
C67 0.100(4) 0.209(8) 0.096(4) -0.006(5) -0.003(3) -0.034(5)
N1 0.0364(12) 0.0328(13) 0.0363(12) -0.0093(11) -0.0056(10) 0.0047(10)
N2 0.0493(15) 0.0365(15) 0.0636(17) -0.0018(14) -0.0167(12) -0.0146(11)
N3 0.0373(12) 0.0275(12) 0.0366(12) 0.0041(11) 0.0101(9) -0.0003(9)
Si1 0.0406(4) 0.0433(5) 0.0365(4) -0.0004(4) 0.0147(3) -0.0026(3)
Si2 0.0313(4) 0.0351(4) 0.0377(4) 0.0047(4) 0.0062(3) 0.0037(3)
Si3 0.0360(4) 0.0303(4) 0.0520(5) -0.0009(4) 0.0075(3) 0.0068(3)
P1 0.0269(3) 0.0263(4) 0.0248(3) -0.0032(3) 0.0044(2) -0.0046(3)
P2 0.0243(3) 0.0251(3) 0.0290(3) 0.0022(3) 0.0051(2) 0.0006(2)
P3 0.0203(3) 0.0276(4) 0.0333(4) 0.0057(3) 0.0039(2) 0.0009(3)
S1 0.0332(3) 0.0472(4) 0.0251(3) -0.0032(3) 0.0046(3) -0.0098(3)
S2 0.0345(3) 0.0301(4) 0.0266(3) -0.0052(3) -0.0003(3) 0.0071(3)
S3 0.0271(3) 0.0304(4) 0.0366(4) -0.0092(3) 0.0010(3) 0.0020(3)
Ni1 0.02818(18) 0.02659(19) 0.02603(18) -0.00528(15) 0.00015(13) -0.00182(13)
O1 0.099(3) 0.119(3) 0.214(5) -0.006(3) 0.024(3) -0.018(3)

loop_
_atom_type_symbol
_atom_type_description
_atom_type_scat_dispersion_real
_atom_type_scat_dispersion_imag
_atom_type_scat_source
C C 0.0033 0.0016 'International Tables Vol C Tables 4.2.6.8 and 6.1.1.4'
H H 0.0000 0.0000 'International Tables Vol C Tables 4.2.6.8 and 6.1.1.4'
N N 0.0061 0.0033 'International Tables Vol C Tables 4.2.6.8 and 6.1.1.4'
Si Si 0.0817 0.0704 'International Tables Vol C Tables 4.2.6.8 and 6.1.1.4'
P P 0.1023 0.0942 'International Tables Vol C Tables 4.2.6.8 and 6.1.1.4'
S S 0.1246 0.1234 'International Tables Vol C Tables 4.2.6.8 and 6.1.1.4'
Ni Ni 0.3393 1.1124 'International Tables Vol C Tables 4.2.6.8 and 6.1.1.4'
O O 0.0106 0.0060 'International Tables Vol C Tables 4.2.6.8 and 6.1.1.4'

loop_
_geom_angle_atom_site_label_1
_geom_angle_atom_site_label_2
_geom_angle_atom_site_label_3
_geom_angle
C9 C1 C2 120.5(2)
C9 C1 P1 124.50(18)
C2 C1 P1 114.96(17)
C1 C2 C3 119.4(2)
C1 C2 S1 119.51(17)
C3 C2 S1 121.10(18)
C7 C3 C2 117.4(2)
C7 C3 Si1 120.62(18)
C2 C3 Si1 121.97(19)
Si1 C4 H4A 109.5
Si1 C4 H4B 109.5
H4A C4 H4B 109.5
Si1 C4 H4C 109.5
H4A C4 H4C 109.5
H4B C4 H4C 109.5
Si1 C5 H5A 109.5
Si1 C5 H5B 109.5
H5A C5 H5B 109.5
Si1 C5 H5C 109.5
H5A C5 H5C 109.5
H5B C5 H5C 109.5
Si1 C6 H6A 109.5
Si1 C6 H6B 109.5
H6A C6 H6B 109.5
Si1 C6 H6C 109.5
H6A C6 H6C 109.5
H6B C6 H6C 109.5
C8 C7 C3 123.0(2)
C8 C7 H7 118.5
C3 C7 H7 118.5
C9 C8 C7 119.4(2)
C9 C8 H8 120.3
C7 C8 H8 120.3
C8 C9 C1 120.3(2)
C8 C9 H9 119.9
C1 C9 H9 119.9
C18 C10 C11 120.4(2)
C18 C10 P1 125.9(2)
C11 C10 P1 113.65(18)
C10 C11 C12 120.5(2)
C10 C11 S2 117.72(19)
C12 C11 S2 121.8(2)
C16 C12 C11 116.9(2)
C16 C12 Si2 119.2(2)
C11 C12 Si2 123.68(19)
Si2 C13 H13A 109.5
Si2 C13 H13B 109.5
H13A C13 H13B 109.5
Si2 C13 H13C 109.5
H13A C13 H13C 109.5
H13B C13 H13C 109.5
Si2 C14 H14A 109.5
Si2 C14 H14B 109.5
H14A C14 H14B 109.5
Si2 C14 H14C 109.5
H14A C14 H14C 109.5
H14B C14 H14C 109.5
Si2 C15 H15A 109.5
Si2 C15 H15B 109.5
H15A C15 H15B 109.5
Si2 C15 H15C 109.5
H15A C15 H15C 109.5
H15B C15 H15C 109.5
C17 C16 C12 122.6(3)
C17 C16 H16 118.7
C12 C16 H16 118.7
C18 C17 C16 120.3(3)
C18 C17 H17 119.9
C16 C17 H17 119.9
C17 C18 C10 119.2(3)
C17 C18 H18 120.4
C10 C18 H18 120.4
C27 C19 C20 120.8(2)
C27 C19 P1 124.2(2)
C20 C19 P1 115.00(19)
C19 C20 C21 119.0(2)
C19 C20 S3 119.18(19)
C21 C20 S3 121.86(19)
C25 C21 C20 117.6(2)
C25 C21 Si3 119.7(2)
C20 C21 Si3 122.7(2)
Si3 C22 H22A 109.5
Si3 C22 H22B 109.5
H22A C22 H22B 109.5
Si3 C22 H22C 109.5
H22A C22 H22C 109.5
H22B C22 H22C 109.5
Si3 C23 H23A 109.5
Si3 C23 H23B 109.5
H23A C23 H23B 109.5
Si3 C23 H23C 109.5
H23A C23 H23C 109.5
H23B C23 H23C 109.5
Si3 C24 H24A 109.5
Si3 C24 H24B 109.5
H24A C24 H24B 109.5
Si3 C24 H24C 109.5
H24A C24 H24C 109.5
H24B C24 H24C 109.5
C26 C25 C21 123.0(3)
C26 C25 H25 118.5
C21 C25 H25 118.5
C27 C26 C25 119.1(3)
C27 C26 H26 120.5
C25 C26 H26 120.5
C26 C27 C19 120.3(3)
C26 C27 H27 119.9
C19 C27 H27 119.9
C29 C28 C33 119.6(2)
C29 C28 P2 119.5(2)
C33 C28 P2 120.84(18)
C28 C29 C30 120.1(3)
C28 C29 H29 120.0
C30 C29 H29 120.0
C31 C30 C29 119.9(3)
C31 C30 H30 120.0
C29 C30 H30 120.0
C32 C31 C30 120.6(3)
C32 C31 H31 119.7
C30 C31 H31 119.7
C31 C32 C33 119.8(3)
C31 C32 H32 120.1
C33 C32 H32 120.1
C32 C33 C28 119.9(2)
C32 C33 H33 120.0
C28 C33 H33 120.0
C39 C34 C35 119.4(2)
C39 C34 P2 118.8(2)
C35 C34 P2 121.7(2)
C36 C35 C34 120.1(3)
C36 C35 H35 119.9
C34 C35 H35 119.9
C35 C36 C37 120.1(3)
C35 C36 H36 119.9
C37 C36 H36 119.9
C36 C37 C38 120.6(3)
C36 C37 H37 119.7
C38 C37 H37 119.7
C37 C38 C39 119.5(3)
C37 C38 H38 120.3
C39 C38 H38 120.3
C34 C39 C38 120.2(3)
C34 C39 H39 119.9
C38 C39 H39 119.9
C41 C40 C45 119.1(3)
C41 C40 P2 119.8(2)
C45 C40 P2 120.5(2)
C42 C41 C40 120.3(3)
C42 C41 H41 119.9
C40 C41 H41 119.9
C41 C42 C43 120.1(3)
C41 C42 H42 119.9
C43 C42 H42 119.9
C44 C43 C42 120.0(3)
C44 C43 H43 120.0
C42 C43 H43 120.0
C43 C44 C45 120.2(3)
C43 C44 H44 119.9
C45 C44 H44 119.9
C44 C45 C40 120.4(3)
C44 C45 H45 119.8
C40 C45 H45 119.8
C51 C46 C47 119.0(3)
C51 C46 P3 121.2(2)
C47 C46 P3 119.7(2)
C48 C47 C46 120.2(3)
C48 C47 H47 119.9
C46 C47 H47 119.9
C49 C48 C47 120.2(3)
C49 C48 H48 119.9
C47 C48 H48 119.9
C48 C49 C50 120.4(3)
C48 C49 H49 119.8
C50 C49 H49 119.8
C49 C50 C51 120.0(3)
C49 C50 H50 120.0
C51 C50 H50 120.0
C50 C51 C46 120.2(3)
C50 C51 H51 119.9
C46 C51 H51 119.9
C53 C52 C57 119.1(2)
C53 C52 P3 120.0(2)
C57 C52 P3 120.89(19)
C54 C53 C52 119.7(3)
C54 C53 H53 120.2
C52 C53 H53 120.2
C55 C54 C53 121.2(3)
C55 C54 H54 119.4
C53 C54 H54 119.4
C54 C55 C56 119.0(3)
C54 C55 H55 120.5
C56 C55 H55 120.5
C55 C56 C57 120.6(3)
C55 C56 H56 119.7
C57 C56 H56 119.7
C56 C57 C52 120.4(3)
C56 C57 H57 119.8
C52 C57 H57 119.8
C59 C58 C63 119.5(3)
C59 C58 P3 122.9(2)
C63 C58 P3 117.6(2)
C60 C59 C58 120.1(3)
C60 C59 H59 119.9
C58 C59 H59 119.9
C61 C60 C59 120.0(3)
C61 C60 H60 120.0
C59 C60 H60 120.0
C60 C61 C62 120.6(3)
C60 C61 H61 119.7
C62 C61 H61 119.7
C61 C62 C63 120.0(3)
C61 C62 H62 120.0
C63 C62 H62 120.0
C62 C63 C58 119.8(3)
C62 C63 H63 120.1
C58 C63 H63 120.1
O1 C64 C65 111.9(6)
O1 C64 H64A 109.2
C65 C64 H64A 109.2
O1 C64 H64B 109.2
C65 C64 H64B 109.3
H64A C64 H64B 107.9
C64 C65 C66 104.8(7)
C64 C65 H65A 110.8
C66 C65 H65A 110.8
C64 C65 H65B 110.8
C66 C65 H65B 110.8
H65A C65 H65B 108.9
C67 C66 C65 107.2(5)
C67 C66 H66A 110.3
C65 C66 H66A 110.3
C67 C66 H66B 110.3
C65 C66 H66B 110.3
H66A C66 H66B 108.5
O1 C67 C66 105.9(5)
O1 C67 H67A 110.5
C66 C67 H67A 110.5
O1 C67 H67B 110.5
C66 C67 H67B 110.5
H67A C67 H67B 108.7
N2 N1 Ni1 116.77(17)
N2 N1 H1A 108.1
Ni1 N1 H1A 108.1
N2 N1 H1B 108.1
Ni1 N1 H1B 108.1
H1A N1 H1B 107.3
N1 N2 H2A 120.0
N1 N2 H2B 120.0
H2A N2 H2B 120.0
P2 N3 P3 142.89(16)
C6 Si1 C4 110.34(17)
C6 Si1 C5 108.01(19)
C4 Si1 C5 107.22(15)
C6 Si1 C3 111.14(14)
C4 Si1 C3 112.37(13)
C5 Si1 C3 107.54(14)
C13 Si2 C14 111.73(17)
C13 Si2 C15 107.42(15)
C14 Si2 C15 106.06(15)
C13 Si2 C12 112.23(13)
C14 Si2 C12 110.74(13)
C15 Si2 C12 108.36(14)
C23 Si3 C22 111.07(18)
C23 Si3 C21 111.89(14)
C22 Si3 C21 109.95(14)
C23 Si3 C24 106.84(16)
C22 Si3 C24 108.08(17)
C21 Si3 C24 108.88(15)
C19 P1 C10 106.79(12)
C19 P1 C1 109.30(11)
C10 P1 C1 107.33(11)
C19 P1 Ni1 111.40(9)
C10 P1 Ni1 110.99(9)
C1 P1 Ni1 110.87(8)
N3 P2 C34 107.22(12)
N3 P2 C40 113.61(12)
C34 P2 C40 108.38(12)
N3 P2 C28 110.62(12)
C34 P2 C28 108.04(11)
C40 P2 C28 108.81(12)
N3 P3 C58 107.43(12)
N3 P3 C46 115.06(12)
C58 P3 C46 107.80(12)
N3 P3 C52 110.13(12)
C58 P3 C52 109.25(12)
C46 P3 C52 107.04(12)
C2 S1 Ni1 103.53(8)
C11 S2 Ni1 106.07(9)
C20 S3 Ni1 105.75(8)
N1 Ni1 P1 176.76(7)
N1 Ni1 S2 91.67(7)
P1 Ni1 S2 85.76(3)
N1 Ni1 S3 95.36(7)
P1 Ni1 S3 87.83(3)
S2 Ni1 S3 131.90(3)
N1 Ni1 S1 93.47(7)
P1 Ni1 S1 86.00(3)
S2 Ni1 S1 117.66(3)
S3 Ni1 S1 109.32(3)
C67 O1 C64 107.4(5)

loop_
_geom_bond_atom_site_label_1
_geom_bond_atom_site_label_2
_geom_bond_distance
C1 C9 1.391(3)
C1 C2 1.413(3)
C1 P1 1.816(2)
C2 C3 1.421(3)
C2 S1 1.750(2)
C3 C7 1.396(4)
C3 Si1 1.889(3)
C4 Si1 1.865(3)
C4 H4A 0.9800
C4 H4B 0.9800
C4 H4C 0.9800
C5 Si1 1.879(3)
C5 H5A 0.9800
C5 H5B 0.9800
C5 H5C 0.9800
C6 Si1 1.865(4)
C6 H6A 0.9800
C6 H6B 0.9800
C6 H6C 0.9800
C7 C8 1.382(4)
C7 H7 0.9500
C8 C9 1.377(3)
C8 H8 0.9500
C9 H9 0.9500
C10 C18 1.398(4)
C10 C11 1.409(4)
C10 P1 1.816(3)
C11 C12 1.409(4)
C11 S2 1.762(2)
C12 C16 1.395(4)
C12 Si2 1.887(3)
C13 Si2 1.867(3)
C13 H13A 0.9800
C13 H13B 0.9800
C13 H13C 0.9800
C14 Si2 1.866(3)
C14 H14A 0.9800
C14 H14B 0.9800
C14 H14C 0.9800
C15 Si2 1.872(3)
C15 H15A 0.9800
C15 H15B 0.9800
C15 H15C 0.9800
C16 C17 1.387(4)
C16 H16 0.9500
C17 C18 1.375(4)
C17 H17 0.9500
C18 H18 0.9500
C19 C27 1.391(4)
C19 C20 1.406(3)
C19 P1 1.808(3)
C20 C21 1.426(3)
C20 S3 1.756(3)
C21 C25 1.384(4)
C21 Si3 1.881(3)
C22 Si3 1.864(3)
C22 H22A 0.9800
C22 H22B 0.9800
C22 H22C 0.9800
C23 Si3 1.850(3)
C23 H23A 0.9800
C23 H23B 0.9800
C23 H23C 0.9800
C24 Si3 1.880(3)
C24 H24A 0.9800
C24 H24B 0.9800
C24 H24C 0.9800
C25 C26 1.388(4)
C25 H25 0.9500
C26 C27 1.374(4)
C26 H26 0.9500
C27 H27 0.9500
C28 C29 1.384(3)
C28 C33 1.397(4)
C28 P2 1.800(2)
C29 C30 1.388(4)
C29 H29 0.9500
C30 C31 1.381(4)
C30 H30 0.9500
C31 C32 1.378(4)
C31 H31 0.9500
C32 C33 1.389(4)
C32 H32 0.9500
C33 H33 0.9500
C34 C39 1.373(4)
C34 C35 1.391(4)
C34 P2 1.798(2)
C35 C36 1.373(4)
C35 H35 0.9500
C36 C37 1.366(5)
C36 H36 0.9500
C37 C38 1.376(5)
C37 H37 0.9500
C38 C39 1.387(4)
C38 H38 0.9500
C39 H39 0.9500
C40 C41 1.382(4)
C40 C45 1.392(4)
C40 P2 1.798(3)
C41 C42 1.384(4)
C41 H41 0.9500
C42 C43 1.382(5)
C42 H42 0.9500
C43 C44 1.372(5)
C43 H43 0.9500
C44 C45 1.381(4)
C44 H44 0.9500
C45 H45 0.9500
C46 C51 1.391(4)
C46 C47 1.395(4)
C46 P3 1.798(3)
C47 C48 1.376(4)
C47 H47 0.9500
C48 C49 1.378(5)
C48 H48 0.9500
C49 C50 1.373(4)
C49 H49 0.9500
C50 C51 1.385(4)
C50 H50 0.9500
C51 H51 0.9500
C52 C53 1.378(4)
C52 C57 1.382(4)
C52 P3 1.803(2)
C53 C54 1.386(4)
C53 H53 0.9500
C54 C55 1.367(5)
C54 H54 0.9500
C55 C56 1.373(4)
C55 H55 0.9500
C56 C57 1.379(4)
C56 H56 0.9500
C57 H57 0.9500
C58 C59 1.389(4)
C58 C63 1.392(4)
C58 P3 1.795(3)
C59 C60 1.388(4)
C59 H59 0.9500
C60 C61 1.366(5)
C60 H60 0.9500
C61 C62 1.384(5)
C61 H61 0.9500
C62 C63 1.384(4)
C62 H62 0.9500
C63 H63 0.9500
C64 O1 1.441(7)
C64 C65 1.358(8)
C64 H64A 0.9900
C64 H64B 0.9900
C65 C66 1.447(8)
C65 H65A 0.9900
C65 H65B 0.9900
C66 C67 1.503(9)
C66 H66A 0.9900
C66 H66B 0.9900
C67 O1 1.378(6)
C67 H67A 0.9900
C67 H67B 0.9900
N1 N2 1.439(3)
N1 Ni1 1.980(2)
N1 H1A 0.9200
N1 H1B 0.9200
N2 H2A 0.8800
N2 H2B 0.8800
N3 P2 1.573(2)
N3 P3 1.575(2)
P1 Ni1 2.0784(7)
S1 Ni1 2.3753(7)
S2 Ni1 2.2649(7)
S3 Ni1 2.2885(7)
